data_1552523
loop_
_publ_author_name
'Stegemann, Frank'
'Stahl, Juliane'
'Bartsch, Manfred'
'Zacharias, Helmut'
'Johrendt, Dirk'
'Janka, Oliver'

_publ_section_title
;
 Temperature induced valence phase transition in intermediate-valent
 YbPd2Al3
;
_journal_name_full 'Chemical Science'
_journal_paper_doi 10.1039/C9SC04437J
_journal_year 2019
_chemical_formula_sum 'Al3 Pd2 Yb'
_chemical_formula_weight 466.8
_space_group_IT_number 191
_space_group_name_Hall '-P 6 2'
_space_group_name_H-M_alt 'P 6/m m m'
_symmetry_cell_setting hexagonal
_symmetry_Int_Tables_number 191
_symmetry_space_group_name_Hall '-P 6 2'
_symmetry_space_group_name_H-M 'P 6/m m m'
_audit_update_record
;
2019-04-17 deposited with the CCDC.    2019-10-14 downloaded from the CCDC.
;
_cell_angle_alpha 90
_cell_angle_beta 90
_cell_angle_gamma 120
_cell_formula_units_Z 3
_cell_length_a 9.2802(6)
_cell_length_b 9.2802(6)
_cell_length_c 4.1956(3)
_cell_measurement_reflns_used 10365
_cell_measurement_temperature 140
_cell_measurement_theta_max 33.91
_cell_measurement_theta_min 2.54
_cell_volume 312.92(4)
_diffrn_ambient_temperature 140
_diffrn_measured_fraction_theta_full 1
_diffrn_measured_fraction_theta_max 1
_diffrn_measurement_device 'four-circle diffractometer'
_diffrn_measurement_device_type 'Stoe StadiVari'
_diffrn_measurement_method '??integration method??'
_diffrn_radiation_monochromator graphite
_diffrn_radiation_probe x-ray
_diffrn_radiation_source 'X-ray tube'
_diffrn_radiation_type 'Mo K\a'
_diffrn_radiation_wavelength 0.71073
_diffrn_reflns_av_R_equivalents 0.0401
_diffrn_reflns_av_unetI/netI 0.0041
_diffrn_reflns_limit_h_max 14
_diffrn_reflns_limit_h_min -14
_diffrn_reflns_limit_k_max 14
_diffrn_reflns_limit_k_min -14
_diffrn_reflns_limit_l_max 6
_diffrn_reflns_limit_l_min -6
_diffrn_reflns_number 5089
_diffrn_reflns_theta_full 33.24
_diffrn_reflns_theta_max 33.24
_diffrn_reflns_theta_min 2.53
_exptl_absorpt_coefficient_mu 31.2
_exptl_absorpt_correction_T_max 0.4928
_exptl_absorpt_correction_T_min 0.0991
_exptl_absorpt_correction_type numerical
_exptl_crystal_colour silver
_exptl_crystal_density_diffrn 7.43
_exptl_crystal_description plate
_exptl_crystal_F_000 603
_exptl_crystal_size_max 0.120
_exptl_crystal_size_mid 0.075
_exptl_crystal_size_min 0.025
_refine_diff_density_max 1.33
_refine_diff_density_min -1.41
_refine_ls_extinction_coef 650(30)
_refine_ls_extinction_method 'B-C type 1 Lorentzian isotropic (Becker & Coppens, 1974)'
_refine_ls_goodness_of_fit_gt 1.81
_refine_ls_goodness_of_fit_ref 1.81
_refine_ls_number_constraints 0
_refine_ls_number_parameters 17
_refine_ls_number_reflns 282
_refine_ls_number_restraints 0
_refine_ls_R_factor_all 0.0177
_refine_ls_R_factor_gt 0.0166
_refine_ls_shift/su_max 0.0005
_refine_ls_shift/su_mean 0.0001
_refine_ls_structure_factor_coef Fsqd
_refine_ls_weighting_details w=1/(\s^2^(I)+0.0004I^2^)
_refine_ls_weighting_scheme sigma
_refine_ls_wR_factor_gt 0.0422
_refine_ls_wR_factor_ref 0.0427
_reflns_number_gt 277
_reflns_number_total 282
_reflns_threshold_expression I>3\s(I)
_cod_data_source_file c9sc04437j2.cif
_cod_data_source_block I_CCDC2
_cod_depositor_comments
;
The following automatic conversions were performed:

'_diffrn_radiation_probe' value 'X-ray' changed to 'x-ray' according
to
/home/data/users/saulius/crontab/automatic-downloads/rss-feeds/RSC/lib/dictionaries/cif_core.dic
dictionary named 'cif_core.dic' version 2.4.2 from 2011-04-26.

Automatic conversion script
Id: cif_fix_values 4973 2017-02-22 13:04:09Z antanas 
;
_cod_original_sg_symbol_Hall '-P 6;-2'
_cod_original_formula_sum 'Al3 Pd2 Yb1'
_cod_database_code 1552523

loop_
_space_group_symop_id
_space_group_symop_operation_xyz
1 x,y,z
2 -y,x-y,z
3 -x+y,-x,z
4 -x,-y,z
5 y,-x+y,z
6 x-y,x,z
7 y,x,-z
8 x-y,-y,-z
9 -x,-x+y,-z
10 -y,-x,-z
11 -x+y,y,-z
12 x,x-y,-z
13 -x,-y,-z
14 y,-x+y,-z
15 x-y,x,-z
16 x,y,-z
17 -y,x-y,-z
18 -x+y,-x,-z
19 -y,-x,z
20 -x+y,y,z
21 x,x-y,z
22 y,x,z
23 x-y,-y,z
24 -x,-x+y,z

loop_
_atom_site_label
_atom_site_type_symbol
_atom_site_fract_x
_atom_site_fract_y
_atom_site_fract_z
_atom_site_adp_type
_atom_site_U_iso_or_equiv
_atom_site_site_symmetry_multiplicity
_atom_site_occupancy
_atom_site_calc_flag
Yb1 Yb 0.333333 0.666667 0.5 Uani 0.01222(11) 2 1 d
Yb2 Yb 0 0 0 Uani 0.01374(14) 1 1 d
Pd Pd 0.18577(2) 0.37154(5) 0 Uani 0.01171(13) 6 1 d
Al1 Al 0.30443(18) 0 0.5 Uani 0.0129(4) 6 1 d
Al2 Al 0.5 0 0 Uani 0.0131(6) 3 1 d

loop_
_atom_site_aniso_label
_atom_site_aniso_type_symbol
_atom_site_aniso_U_11
_atom_site_aniso_U_22
_atom_site_aniso_U_33
_atom_site_aniso_U_12
_atom_site_aniso_U_13
_atom_site_aniso_U_23
Yb1 Yb 0.01175(14) 0.01175(14) 0.01318(18) 0.00587(7) 0 0
Yb2 Yb 0.01240(16) 0.01240(16) 0.0164(2) 0.00620(8) 0 0
Pd Pd 0.01145(15) 0.01248(18) 0.01155(19) 0.00624(9) 0 0
Al1 Al 0.0141(5) 0.0119(6) 0.0120(6) 0.0060(3) 0 0
Al2 Al 0.0121(7) 0.0139(9) 0.0139(8) 0.0070(4) 0 0

loop_
_atom_type_symbol
_atom_type_scat_dispersion_real
_atom_type_scat_dispersion_imag
_atom_type_scat_source
Al 0.0645 0.0514 'International Tables Vol C tables 4.2.6.8 and 6.1.1.1'
Pd -0.9988 1.0072 'International Tables Vol C tables 4.2.6.8 and 6.1.1.1'
Yb -0.3850 5.5486 'International Tables Vol C tables 4.2.6.8 and 6.1.1.1'

loop_
_geom_angle_atom_site_label_1
_geom_angle_atom_site_label_2
_geom_angle_atom_site_label_3
_geom_angle_site_symmetry_1
_geom_angle_site_symmetry_3
_geom_angle
Pd Yb1 Pd . 1_556 82.981(9)
Pd Yb1 Pd . 2_665 80.889(9)
Pd Yb1 Pd . 2_666 136.009(12)
Pd Yb1 Pd . 3_565 80.889(9)
Pd Yb1 Pd . 3_566 136.009(9)
Pd Yb1 Al1 . 1_565 128.327(15)
Pd Yb1 Al1 . 2_555 47.629(12)
Pd Yb1 Al1 . 3_665 93.08(2)
Pd Yb1 Al1 . 4_665 128.327(14)
Pd Yb1 Al1 . 5_565 93.083(19)
Pd Yb1 Al1 . 6_555 47.629(14)
Pd Yb1 Al2 . 1_565 100.446(8)
Pd Yb1 Al2 . 1_566 176.573(5)
Pd Yb1 Al2 . 2_555 45.305(7)
Pd Yb1 Al2 . 2_556 96.521(7)
Pd Yb1 Al2 . 3_665 45.305(6)
Pd Yb1 Al2 . 3_666 96.521(8)
Pd Yb1 Pd 1_556 2_665 136.009(12)
Pd Yb1 Pd 1_556 2_666 80.889(9)
Pd Yb1 Pd 1_556 3_565 136.009(9)
Pd Yb1 Pd 1_556 3_566 80.889(9)
Pd Yb1 Al1 1_556 1_565 128.327(15)
Pd Yb1 Al1 1_556 2_555 47.629(12)
Pd Yb1 Al1 1_556 3_665 93.08(2)
Pd Yb1 Al1 1_556 4_665 128.327(14)
Pd Yb1 Al1 1_556 5_565 93.083(19)
Pd Yb1 Al1 1_556 6_555 47.629(14)
Pd Yb1 Al2 1_556 1_565 176.573(5)
Pd Yb1 Al2 1_556 1_566 100.446(8)
Pd Yb1 Al2 1_556 2_555 96.521(7)
Pd Yb1 Al2 1_556 2_556 45.305(7)
Pd Yb1 Al2 1_556 3_665 96.521(8)
Pd Yb1 Al2 1_556 3_666 45.305(6)
Pd Yb1 Pd 2_665 2_666 82.981(9)
Pd Yb1 Pd 2_665 3_565 80.889(12)
Pd Yb1 Pd 2_665 3_566 136.009(10)
Pd Yb1 Al1 2_665 1_565 93.08(2)
Pd Yb1 Al1 2_665 2_555 128.327(15)
Pd Yb1 Al1 2_665 3_665 47.629(15)
Pd Yb1 Al1 2_665 4_665 47.629(12)
Pd Yb1 Al1 2_665 5_565 128.327(16)
Pd Yb1 Al1 2_665 6_555 93.08(2)
Pd Yb1 Al2 2_665 1_565 45.305(10)
Pd Yb1 Al2 2_665 1_566 96.521(9)
Pd Yb1 Al2 2_665 2_555 100.446(8)
Pd Yb1 Al2 2_665 2_556 176.573(5)
Pd Yb1 Al2 2_665 3_665 45.305(10)
Pd Yb1 Al2 2_665 3_666 96.521(10)
Pd Yb1 Pd 2_666 3_565 136.009(10)
Pd Yb1 Pd 2_666 3_566 80.889(12)
Pd Yb1 Al1 2_666 1_565 93.08(2)
Pd Yb1 Al1 2_666 2_555 128.327(15)
Pd Yb1 Al1 2_666 3_665 47.629(15)
Pd Yb1 Al1 2_666 4_665 47.629(12)
Pd Yb1 Al1 2_666 5_565 128.327(16)
Pd Yb1 Al1 2_666 6_555 93.08(2)
Pd Yb1 Al2 2_666 1_565 96.521(9)
Pd Yb1 Al2 2_666 1_566 45.305(10)
Pd Yb1 Al2 2_666 2_555 176.573(5)
Pd Yb1 Al2 2_666 2_556 100.446(8)
Pd Yb1 Al2 2_666 3_665 96.521(10)
Pd Yb1 Al2 2_666 3_666 45.305(10)
Pd Yb1 Pd 3_565 3_566 82.981(9)
Pd Yb1 Al1 3_565 1_565 47.629(11)
Pd Yb1 Al1 3_565 2_555 93.083(19)
Pd Yb1 Al1 3_565 3_665 128.327(16)
Pd Yb1 Al1 3_565 4_665 93.083(19)
Pd Yb1 Al1 3_565 5_565 47.629(13)
Pd Yb1 Al1 3_565 6_555 128.327(14)
Pd Yb1 Al2 3_565 1_565 45.305(7)
Pd Yb1 Al2 3_565 1_566 96.521(6)
Pd Yb1 Al2 3_565 2_555 45.305(6)
Pd Yb1 Al2 3_565 2_556 96.521(8)
Pd Yb1 Al2 3_565 3_665 100.446(7)
Pd Yb1 Al2 3_565 3_666 176.573(6)
Pd Yb1 Al1 3_566 1_565 47.629(11)
Pd Yb1 Al1 3_566 2_555 93.083(19)
Pd Yb1 Al1 3_566 3_665 128.327(16)
Pd Yb1 Al1 3_566 4_665 93.083(19)
Pd Yb1 Al1 3_566 5_565 47.629(13)
Pd Yb1 Al1 3_566 6_555 128.327(14)
Pd Yb1 Al2 3_566 1_565 96.521(6)
Pd Yb1 Al2 3_566 1_566 45.305(7)
Pd Yb1 Al2 3_566 2_555 96.521(8)
Pd Yb1 Al2 3_566 2_556 45.305(6)
Pd Yb1 Al2 3_566 3_665 176.573(6)
Pd Yb1 Al2 3_566 3_666 100.446(7)
Al1 Yb1 Al1 1_565 2_555 120.00(3)
Al1 Yb1 Al1 1_565 3_665 120.00(4)
Al1 Yb1 Al1 1_565 4_665 68.23(3)
Al1 Yb1 Al1 1_565 5_565 51.77(3)
Al1 Yb1 Al1 1_565 6_555 171.77(4)
Al1 Yb1 Al2 1_565 1_565 49.321(14)
Al1 Yb1 Al2 1_565 1_566 49.321(14)
Al1 Yb1 Al2 1_565 2_555 86.760(19)
Al1 Yb1 Al2 1_565 2_556 86.760(19)
Al1 Yb1 Al2 1_565 3_665 135.101(12)
Al1 Yb1 Al2 1_565 3_666 135.101(12)
Al1 Yb1 Al1 2_555 3_665 120.00(4)
Al1 Yb1 Al1 2_555 4_665 171.77(3)
Al1 Yb1 Al1 2_555 5_565 68.23(3)
Al1 Yb1 Al1 2_555 6_555 51.77(4)
Al1 Yb1 Al2 2_555 1_565 135.101(12)
Al1 Yb1 Al2 2_555 1_566 135.101(12)
Al1 Yb1 Al2 2_555 2_555 49.321(14)
Al1 Yb1 Al2 2_555 2_556 49.321(14)
Al1 Yb1 Al2 2_555 3_665 86.760(19)
Al1 Yb1 Al2 2_555 3_666 86.760(19)
Al1 Yb1 Al1 3_665 4_665 51.77(4)
Al1 Yb1 Al1 3_665 5_565 171.77(4)
Al1 Yb1 Al1 3_665 6_555 68.23(4)
Al1 Yb1 Al2 3_665 1_565 86.76(2)
Al1 Yb1 Al2 3_665 1_566 86.76(2)
Al1 Yb1 Al2 3_665 2_555 135.101(13)
Al1 Yb1 Al2 3_665 2_556 135.101(13)
Al1 Yb1 Al2 3_665 3_665 49.320(15)
Al1 Yb1 Al2 3_665 3_666 49.320(15)
Al1 Yb1 Al1 4_665 5_565 120.00(3)
Al1 Yb1 Al1 4_665 6_555 120.00(4)
Al1 Yb1 Al2 4_665 1_565 49.321(14)
Al1 Yb1 Al2 4_665 1_566 49.321(14)
Al1 Yb1 Al2 4_665 2_555 135.101(12)
Al1 Yb1 Al2 4_665 2_556 135.101(12)
Al1 Yb1 Al2 4_665 3_665 86.760(19)
Al1 Yb1 Al2 4_665 3_666 86.760(19)
Al1 Yb1 Al1 5_565 6_555 120.00(4)
Al1 Yb1 Al2 5_565 1_565 86.760(19)
Al1 Yb1 Al2 5_565 1_566 86.760(19)
Al1 Yb1 Al2 5_565 2_555 49.321(14)
Al1 Yb1 Al2 5_565 2_556 49.321(14)
Al1 Yb1 Al2 5_565 3_665 135.101(12)
Al1 Yb1 Al2 5_565 3_666 135.101(12)
Al1 Yb1 Al2 6_555 1_565 135.101(13)
Al1 Yb1 Al2 6_555 1_566 135.101(13)
Al1 Yb1 Al2 6_555 2_555 86.76(2)
Al1 Yb1 Al2 6_555 2_556 86.76(2)
Al1 Yb1 Al2 6_555 3_665 49.320(15)
Al1 Yb1 Al2 6_555 3_666 49.320(15)
Al2 Yb1 Al2 1_565 1_566 76.127(6)
Al2 Yb1 Al2 1_565 2_555 85.977(6)
Al2 Yb1 Al2 1_565 2_556 133.635(3)
Al2 Yb1 Al2 1_565 3_665 85.976(5)
Al2 Yb1 Al2 1_565 3_666 133.634(4)
Al2 Yb1 Al2 1_566 2_555 133.635(3)
Al2 Yb1 Al2 1_566 2_556 85.977(6)
Al2 Yb1 Al2 1_566 3_665 133.634(4)
Al2 Yb1 Al2 1_566 3_666 85.976(5)
Al2 Yb1 Al2 2_555 2_556 76.127(6)
Al2 Yb1 Al2 2_555 3_665 85.977(5)
Al2 Yb1 Al2 2_555 3_666 133.634(4)
Al2 Yb1 Al2 2_556 3_665 133.634(4)
Al2 Yb1 Al2 2_556 3_666 85.977(5)
Al2 Yb1 Al2 3_665 3_666 76.126(4)
Pd Yb2 Pd . 2_555 120.000(13)
Pd Yb2 Pd . 3_555 120.000(10)
Pd Yb2 Pd . 4_555 180.0(5)
Pd Yb2 Pd . 5_555 60.000(13)
Pd Yb2 Pd . 6_555 60.000(10)
Pd Yb2 Al1 . 1_554 90.000(6)
Pd Yb2 Al1 . . 90.000(6)
Pd Yb2 Al1 . 2_554 45.949(12)
Pd Yb2 Al1 . 2_555 45.949(12)
Pd Yb2 Al1 . 3_554 134.05(2)
Pd Yb2 Al1 . 3_555 134.05(2)
Pd Yb2 Al1 . 4_554 90.000(6)
Pd Yb2 Al1 . 4_555 90.000(6)
Pd Yb2 Al1 . 5_554 134.051(12)
Pd Yb2 Al1 . 5_555 134.051(12)
Pd Yb2 Al1 . 6_554 45.95(2)
Pd Yb2 Al1 . 6_555 45.95(2)
Pd Yb2 Pd 2_555 3_555 120.000(13)
Pd Yb2 Pd 2_555 4_555 60.000(13)
Pd Yb2 Pd 2_555 5_555 180.0(5)
Pd Yb2 Pd 2_555 6_555 60.000(13)
Pd Yb2 Al1 2_555 1_554 134.051(13)
Pd Yb2 Al1 2_555 . 134.051(13)
Pd Yb2 Al1 2_555 2_554 90.000(9)
Pd Yb2 Al1 2_555 2_555 90.000(9)
Pd Yb2 Al1 2_555 3_554 45.95(3)
Pd Yb2 Al1 2_555 3_555 45.95(3)
Pd Yb2 Al1 2_555 4_554 45.949(13)
Pd Yb2 Al1 2_555 4_555 45.949(13)
Pd Yb2 Al1 2_555 5_554 90.000(9)
Pd Yb2 Al1 2_555 5_555 90.000(9)
Pd Yb2 Al1 2_555 6_554 134.05(3)
Pd Yb2 Al1 2_555 6_555 134.05(3)
Pd Yb2 Pd 3_555 4_555 60.000(10)
Pd Yb2 Pd 3_555 5_555 60.000(13)
Pd Yb2 Pd 3_555 6_555 180.0(5)
Pd Yb2 Al1 3_555 1_554 45.949(12)
Pd Yb2 Al1 3_555 . 45.949(12)
Pd Yb2 Al1 3_555 2_554 134.051(12)
Pd Yb2 Al1 3_555 2_555 134.051(12)
Pd Yb2 Al1 3_555 3_554 90.00(3)
Pd Yb2 Al1 3_555 3_555 90.00(3)
Pd Yb2 Al1 3_555 4_554 134.051(12)
Pd Yb2 Al1 3_555 4_555 134.051(12)
Pd Yb2 Al1 3_555 5_554 45.949(12)
Pd Yb2 Al1 3_555 5_555 45.949(12)
Pd Yb2 Al1 3_555 6_554 90.00(3)
Pd Yb2 Al1 3_555 6_555 90.00(3)
Pd Yb2 Pd 4_555 5_555 120.000(13)
Pd Yb2 Pd 4_555 6_555 120.000(10)
Pd Yb2 Al1 4_555 1_554 90.000(6)
Pd Yb2 Al1 4_555 . 90.000(6)
Pd Yb2 Al1 4_555 2_554 134.051(12)
Pd Yb2 Al1 4_555 2_555 134.051(12)
Pd Yb2 Al1 4_555 3_554 45.95(2)
Pd Yb2 Al1 4_555 3_555 45.95(2)
Pd Yb2 Al1 4_555 4_554 90.000(6)
Pd Yb2 Al1 4_555 4_555 90.000(6)
Pd Yb2 Al1 4_555 5_554 45.949(12)
Pd Yb2 Al1 4_555 5_555 45.949(12)
Pd Yb2 Al1 4_555 6_554 134.05(2)
Pd Yb2 Al1 4_555 6_555 134.05(2)
Pd Yb2 Pd 5_555 6_555 120.000(13)
Pd Yb2 Al1 5_555 1_554 45.949(13)
Pd Yb2 Al1 5_555 . 45.949(13)
Pd Yb2 Al1 5_555 2_554 90.000(9)
Pd Yb2 Al1 5_555 2_555 90.000(9)
Pd Yb2 Al1 5_555 3_554 134.05(3)
Pd Yb2 Al1 5_555 3_555 134.05(3)
Pd Yb2 Al1 5_555 4_554 134.051(13)
Pd Yb2 Al1 5_555 4_555 134.051(13)
Pd Yb2 Al1 5_555 5_554 90.000(9)
Pd Yb2 Al1 5_555 5_555 90.000(9)
Pd Yb2 Al1 5_555 6_554 45.95(3)
Pd Yb2 Al1 5_555 6_555 45.95(3)
Pd Yb2 Al1 6_555 1_554 134.051(12)
Pd Yb2 Al1 6_555 . 134.051(12)
Pd Yb2 Al1 6_555 2_554 45.949(12)
Pd Yb2 Al1 6_555 2_555 45.949(12)
Pd Yb2 Al1 6_555 3_554 90.00(3)
Pd Yb2 Al1 6_555 3_555 90.00(3)
Pd Yb2 Al1 6_555 4_554 45.949(12)
Pd Yb2 Al1 6_555 4_555 45.949(12)
Pd Yb2 Al1 6_555 5_554 134.051(12)
Pd Yb2 Al1 6_555 5_555 134.051(12)
Pd Yb2 Al1 6_555 6_554 90.00(3)
Pd Yb2 Al1 6_555 6_555 90.00(3)
Al1 Yb2 Al1 1_554 . 73.19(2)
Al1 Yb2 Al1 1_554 2_554 88.102(16)
Al1 Yb2 Al1 1_554 2_555 132.665(8)
Al1 Yb2 Al1 1_554 3_554 88.10(3)
Al1 Yb2 Al1 1_554 3_555 132.66(3)
Al1 Yb2 Al1 1_554 4_554 106.81(2)
Al1 Yb2 Al1 1_554 4_555 180.0(5)
Al1 Yb2 Al1 1_554 5_554 47.335(8)
Al1 Yb2 Al1 1_554 5_555 91.898(16)
Al1 Yb2 Al1 1_554 6_554 47.34(3)
Al1 Yb2 Al1 1_554 6_555 91.90(3)
Al1 Yb2 Al1 . 2_554 132.665(8)
Al1 Yb2 Al1 . 2_555 88.102(16)
Al1 Yb2 Al1 . 3_554 132.66(3)
Al1 Yb2 Al1 . 3_555 88.10(3)
Al1 Yb2 Al1 . 4_554 180.0(5)
Al1 Yb2 Al1 . 4_555 106.81(2)
Al1 Yb2 Al1 . 5_554 91.898(16)
Al1 Yb2 Al1 . 5_555 47.335(8)
Al1 Yb2 Al1 . 6_554 91.90(3)
Al1 Yb2 Al1 . 6_555 47.34(3)
Al1 Yb2 Al1 2_554 2_555 73.19(2)
Al1 Yb2 Al1 2_554 3_554 88.10(3)
Al1 Yb2 Al1 2_554 3_555 132.66(3)
Al1 Yb2 Al1 2_554 4_554 47.335(8)
Al1 Yb2 Al1 2_554 4_555 91.898(16)
Al1 Yb2 Al1 2_554 5_554 106.81(2)
Al1 Yb2 Al1 2_554 5_555 180.0(5)
Al1 Yb2 Al1 2_554 6_554 47.34(3)
Al1 Yb2 Al1 2_554 6_555 91.90(3)
Al1 Yb2 Al1 2_555 3_554 132.66(3)
Al1 Yb2 Al1 2_555 3_555 88.10(3)
Al1 Yb2 Al1 2_555 4_554 91.898(16)
Al1 Yb2 Al1 2_555 4_555 47.335(8)
Al1 Yb2 Al1 2_555 5_554 180.0(5)
Al1 Yb2 Al1 2_555 5_555 106.81(2)
Al1 Yb2 Al1 2_555 6_554 91.90(3)
Al1 Yb2 Al1 2_555 6_555 47.34(3)
Al1 Yb2 Al1 3_554 3_555 73.191(17)
Al1 Yb2 Al1 3_554 4_554 47.34(3)
Al1 Yb2 Al1 3_554 4_555 91.90(3)
Al1 Yb2 Al1 3_554 5_554 47.34(3)
Al1 Yb2 Al1 3_554 5_555 91.90(3)
Al1 Yb2 Al1 3_554 6_554 106.809(17)
Al1 Yb2 Al1 3_554 6_555 180.0(5)
Al1 Yb2 Al1 3_555 4_554 91.90(3)
Al1 Yb2 Al1 3_555 4_555 47.34(3)
Al1 Yb2 Al1 3_555 5_554 91.90(3)
Al1 Yb2 Al1 3_555 5_555 47.34(3)
Al1 Yb2 Al1 3_555 6_554 180.0(5)
Al1 Yb2 Al1 3_555 6_555 106.809(17)
Al1 Yb2 Al1 4_554 4_555 73.19(2)
Al1 Yb2 Al1 4_554 5_554 88.102(16)
Al1 Yb2 Al1 4_554 5_555 132.665(8)
Al1 Yb2 Al1 4_554 6_554 88.10(3)
Al1 Yb2 Al1 4_554 6_555 132.66(3)
Al1 Yb2 Al1 4_555 5_554 132.665(8)
Al1 Yb2 Al1 4_555 5_555 88.102(16)
Al1 Yb2 Al1 4_555 6_554 132.66(3)
Al1 Yb2 Al1 4_555 6_555 88.10(3)
Al1 Yb2 Al1 5_554 5_555 73.19(2)
Al1 Yb2 Al1 5_554 6_554 88.10(3)
Al1 Yb2 Al1 5_554 6_555 132.66(3)
Al1 Yb2 Al1 5_555 6_554 132.66(3)
Al1 Yb2 Al1 5_555 6_555 88.10(3)
Al1 Yb2 Al1 6_554 6_555 73.191(17)
Yb1 Pd Yb1 1_554 . 82.981(11)
Yb1 Pd Yb2 1_554 . 138.509(6)
Yb1 Pd Pd 1_554 5_555 111.995(8)
Yb1 Pd Pd 1_554 6_555 111.995(11)
Yb1 Pd Al1 1_554 2_554 67.59(3)
Yb1 Pd Al1 1_554 2_555 133.92(4)
Yb1 Pd Al1 1_554 6_554 67.59(3)
Yb1 Pd Al1 1_554 6_555 133.92(3)
Yb1 Pd Al2 1_554 2_555 72.269(11)
Yb1 Pd Al2 1_554 3_665 72.269(6)
Yb1 Pd Yb2 . . 138.509(6)
Yb1 Pd Pd . 5_555 111.995(8)
Yb1 Pd Pd . 6_555 111.995(11)
Yb1 Pd Al1 . 2_554 133.92(4)
Yb1 Pd Al1 . 2_555 67.59(3)
Yb1 Pd Al1 . 6_554 133.92(3)
Yb1 Pd Al1 . 6_555 67.59(3)
Yb1 Pd Al2 . 2_555 72.269(11)
Yb1 Pd Al2 . 3_665 72.269(6)
Yb2 Pd Pd . 5_555 60.000(12)
Yb2 Pd Pd . 6_555 60.000(9)
Yb2 Pd Al1 . 2_554 77.96(3)
Yb2 Pd Al1 . 2_555 77.96(3)
Yb2 Pd Al1 . 6_554 77.96(3)
Yb2 Pd Al1 . 6_555 77.96(3)
Yb2 Pd Al2 . 2_555 113.989(9)
Yb2 Pd Al2 . 3_665 113.989(16)
Pd Pd Pd 5_555 6_555 120.000(17)
Pd Pd Al1 5_555 2_554 111.64(3)
Pd Pd Al1 5_555 2_555 111.64(3)
Pd Pd Al1 5_555 6_554 54.74(4)
Pd Pd Al1 5_555 6_555 54.74(4)
Pd Pd Al2 5_555 2_555 173.989(13)
Pd Pd Al2 5_555 3_665 53.989(11)
Pd Pd Al1 6_555 2_554 54.735(5)
Pd Pd Al1 6_555 2_555 54.735(5)
Pd Pd Al1 6_555 6_554 111.64(3)
Pd Pd Al1 6_555 6_555 111.64(3)
Pd Pd Al2 6_555 2_555 53.989(10)
Pd Pd Al2 6_555 3_665 173.99(2)
Al1 Pd Al1 2_554 2_555 108.434(12)
Al1 Pd Al1 2_554 6_554 66.22(4)
Al1 Pd Al1 2_554 6_555 155.92(5)
Al1 Pd Al2 2_554 2_555 65.53(3)
Al1 Pd Al2 2_554 3_665 125.723(5)
Al1 Pd Al1 2_555 6_554 155.92(5)
Al1 Pd Al1 2_555 6_555 66.22(4)
Al1 Pd Al2 2_555 2_555 65.53(3)
Al1 Pd Al2 2_555 3_665 125.723(5)
Al1 Pd Al1 6_554 6_555 108.43(5)
Al1 Pd Al2 6_554 2_555 125.72(4)
Al1 Pd Al2 6_554 3_665 65.53(3)
Al1 Pd Al2 6_555 2_555 125.72(4)
Al1 Pd Al2 6_555 3_665 65.53(3)
Al2 Pd Al2 2_555 3_665 132.021(17)
Yb1 Al1 Yb1 1_545 4_665 111.77(5)
Yb1 Al1 Yb2 1_545 . 116.764(12)
Yb1 Al1 Yb2 1_545 1_556 116.764(12)
Yb1 Al1 Pd 1_545 3_555 64.779(16)
Yb1 Al1 Pd 1_545 3_556 64.779(16)
Yb1 Al1 Pd 1_545 5_555 122.00(3)
Yb1 Al1 Pd 1_545 5_556 122.00(3)
Yb1 Al1 Al1 1_545 4_655 55.88(2)
Yb1 Al1 Al1 1_545 5_555 64.12(3)
Yb1 Al1 Al1 1_545 6_555 175.88(6)
Yb1 Al1 Al2 1_545 . 68.47(3)
Yb1 Al1 Al2 1_545 1_556 68.47(3)
Yb1 Al1 Yb2 4_665 . 116.764(13)
Yb1 Al1 Yb2 4_665 1_556 116.764(13)
Yb1 Al1 Pd 4_665 3_555 122.00(3)
Yb1 Al1 Pd 4_665 3_556 122.00(3)
Yb1 Al1 Pd 4_665 5_555 64.779(16)
Yb1 Al1 Pd 4_665 5_556 64.779(16)
Yb1 Al1 Al1 4_665 4_655 55.88(2)
Yb1 Al1 Al1 4_665 5_555 175.88(6)
Yb1 Al1 Al1 4_665 6_555 64.12(3)
Yb1 Al1 Al2 4_665 . 68.47(3)
Yb1 Al1 Al2 4_665 1_556 68.47(3)
Yb2 Al1 Yb2 . 1_556 73.19(3)
Yb2 Al1 Pd . 3_555 56.09(2)
Yb2 Al1 Pd . 3_556 114.17(5)
Yb2 Al1 Pd . 5_555 56.09(2)
Yb2 Al1 Pd . 5_556 114.17(5)
Yb2 Al1 Al1 . 4_655 143.404(16)
Yb2 Al1 Al1 . 5_555 66.33(3)
Yb2 Al1 Al1 . 6_555 66.33(3)
Yb2 Al1 Al2 . . 94.270(11)
Yb2 Al1 Al2 . 1_556 167.46(4)
Yb2 Al1 Pd 1_556 3_555 114.17(5)
Yb2 Al1 Pd 1_556 3_556 56.09(2)
Yb2 Al1 Pd 1_556 5_555 114.17(5)
Yb2 Al1 Pd 1_556 5_556 56.09(2)
Yb2 Al1 Al1 1_556 4_655 143.404(16)
Yb2 Al1 Al1 1_556 5_555 66.33(3)
Yb2 Al1 Al1 1_556 6_555 66.33(3)
Yb2 Al1 Al2 1_556 . 167.46(4)
Yb2 Al1 Al2 1_556 1_556 94.270(11)
Pd Al1 Pd 3_555 3_556 108.434(12)
Pd Al1 Pd 3_555 5_555 70.530(11)
Pd Al1 Pd 3_555 5_556 169.39(7)
Pd Al1 Al1 3_555 4_655 95.31(4)
Pd Al1 Al1 3_555 5_555 56.890(16)
Pd Al1 Al1 3_555 6_555 116.99(4)
Pd Al1 Al2 3_555 . 56.428(16)
Pd Al1 Al2 3_555 1_556 132.38(5)
Pd Al1 Pd 3_556 5_555 169.39(7)
Pd Al1 Pd 3_556 5_556 70.530(11)
Pd Al1 Al1 3_556 4_655 95.31(4)
Pd Al1 Al1 3_556 5_555 56.890(16)
Pd Al1 Al1 3_556 6_555 116.99(4)
Pd Al1 Al2 3_556 . 132.38(5)
Pd Al1 Al2 3_556 1_556 56.428(16)
Pd Al1 Pd 5_555 5_556 108.434(16)
Pd Al1 Al1 5_555 4_655 95.31(4)
Pd Al1 Al1 5_555 5_555 116.99(4)
Pd Al1 Al1 5_555 6_555 56.890(18)
Pd Al1 Al2 5_555 . 56.428(17)
Pd Al1 Al2 5_555 1_556 132.38(5)
Pd Al1 Al1 5_556 4_655 95.31(4)
Pd Al1 Al1 5_556 5_555 116.99(4)
Pd Al1 Al1 5_556 6_555 56.890(18)
Pd Al1 Al2 5_556 . 132.38(5)
Pd Al1 Al2 5_556 1_556 56.428(17)
Al1 Al1 Al1 4_655 5_555 120.00(4)
Al1 Al1 Al1 4_655 6_555 120.00(4)
Al1 Al1 Al2 4_655 . 49.13(3)
Al1 Al1 Al2 4_655 1_556 49.13(3)
Al1 Al1 Al1 5_555 6_555 120.00(7)
Al1 Al1 Al2 5_555 . 109.095(19)
Al1 Al1 Al2 5_555 1_556 109.095(19)
Al1 Al1 Al2 6_555 . 109.095(19)
Al1 Al1 Al2 6_555 1_556 109.095(19)
Al2 Al1 Al2 . 1_556 98.27(5)
Yb1 Al2 Yb1 1_544 1_545 76.127(6)
Yb1 Al2 Yb1 1_544 4_664 103.873(6)
Yb1 Al2 Yb1 1_544 4_665 180.0(5)
Yb1 Al2 Pd 1_544 2_655 62.426(7)
Yb1 Al2 Pd 1_544 3_555 62.426(7)
Yb1 Al2 Pd 1_544 5_555 117.574(7)
Yb1 Al2 Pd 1_544 6_655 117.574(7)
Yb1 Al2 Al1 1_544 1_554 62.209(12)
Yb1 Al2 Al1 1_544 . 117.791(13)
Yb1 Al2 Al1 1_544 4_654 62.209(13)
Yb1 Al2 Al1 1_544 4_655 117.791(12)
Yb1 Al2 Yb1 1_545 4_664 180.0(5)
Yb1 Al2 Yb1 1_545 4_665 103.873(6)
Yb1 Al2 Pd 1_545 2_655 62.426(7)
Yb1 Al2 Pd 1_545 3_555 62.426(7)
Yb1 Al2 Pd 1_545 5_555 117.574(7)
Yb1 Al2 Pd 1_545 6_655 117.574(7)
Yb1 Al2 Al1 1_545 1_554 117.791(13)
Yb1 Al2 Al1 1_545 . 62.209(12)
Yb1 Al2 Al1 1_545 4_654 117.791(12)
Yb1 Al2 Al1 1_545 4_655 62.209(13)
Yb1 Al2 Yb1 4_664 4_665 76.127(6)
Yb1 Al2 Pd 4_664 2_655 117.574(7)
Yb1 Al2 Pd 4_664 3_555 117.574(7)
Yb1 Al2 Pd 4_664 5_555 62.426(7)
Yb1 Al2 Pd 4_664 6_655 62.426(7)
Yb1 Al2 Al1 4_664 1_554 62.209(13)
Yb1 Al2 Al1 4_664 . 117.791(12)
Yb1 Al2 Al1 4_664 4_654 62.209(12)
Yb1 Al2 Al1 4_664 4_655 117.791(13)
Yb1 Al2 Pd 4_665 2_655 117.574(7)
Yb1 Al2 Pd 4_665 3_555 117.574(7)
Yb1 Al2 Pd 4_665 5_555 62.426(7)
Yb1 Al2 Pd 4_665 6_655 62.426(7)
Yb1 Al2 Al1 4_665 1_554 117.791(12)
Yb1 Al2 Al1 4_665 . 62.209(13)
Yb1 Al2 Al1 4_665 4_654 117.791(13)
Yb1 Al2 Al1 4_665 4_655 62.209(12)
Pd Al2 Pd 2_655 3_555 107.979(13)
Pd Al2 Pd 2_655 5_555 180.0(5)
Pd Al2 Pd 2_655 6_655 72.021(13)
Pd Al2 Al1 2_655 1_554 121.955(19)
Pd Al2 Al1 2_655 . 121.955(19)
Pd Al2 Al1 2_655 4_654 58.045(19)
Pd Al2 Al1 2_655 4_655 58.045(19)
Pd Al2 Pd 3_555 5_555 72.021(13)
Pd Al2 Pd 3_555 6_655 180.0(5)
Pd Al2 Al1 3_555 1_554 58.045(19)
Pd Al2 Al1 3_555 . 58.045(19)
Pd Al2 Al1 3_555 4_654 121.955(19)
Pd Al2 Al1 3_555 4_655 121.955(19)
Pd Al2 Pd 5_555 6_655 107.979(13)
Pd Al2 Al1 5_555 1_554 58.045(19)
Pd Al2 Al1 5_555 . 58.045(19)
Pd Al2 Al1 5_555 4_654 121.955(19)
Pd Al2 Al1 5_555 4_655 121.955(19)
Pd Al2 Al1 6_655 1_554 121.955(19)
Pd Al2 Al1 6_655 . 121.955(19)
Pd Al2 Al1 6_655 4_654 58.045(19)
Pd Al2 Al1 6_655 4_655 58.045(19)
Al1 Al2 Al1 1_554 . 98.27(4)
Al1 Al2 Al1 1_554 4_654 81.73(4)
Al1 Al2 Al1 1_554 4_655 180.0(5)
Al1 Al2 Al1 . 4_654 180.0(5)
Al1 Al2 Al1 . 4_655 81.73(4)
Al1 Al2 Al1 4_654 4_655 98.27(4)

loop_
_geom_bond_atom_site_label_1
_geom_bond_atom_site_label_2
_geom_bond_site_symmetry_2
_geom_bond_distance
Yb1 Pd . 3.1665(5)
Yb1 Pd 1_556 3.1665(5)
Yb1 Pd 2_665 3.1665(5)
Yb1 Pd 2_666 3.1665(5)
Yb1 Pd 3_565 3.1665(4)
Yb1 Pd 3_566 3.1665(4)
Yb1 Al1 1_565 3.2359(10)
Yb1 Al1 2_555 3.2359(11)
Yb1 Al1 3_665 3.2359(18)
Yb1 Al1 4_665 3.2359(11)
Yb1 Al1 5_565 3.2359(10)
Yb1 Al1 6_555 3.2359(18)
Yb1 Al2 1_565 3.4026(4)
Yb1 Al2 1_566 3.4026(4)
Yb1 Al2 2_555 3.4026(4)
Yb1 Al2 2_556 3.4026(4)
Yb1 Al2 3_665 3.4026(2)
Yb1 Al2 3_666 3.4026(2)
Yb2 Pd . 2.9860(7)
Yb2 Pd 2_555 2.9860(7)
Yb2 Pd 3_555 2.9860(5)
Yb2 Pd 4_555 2.9860(7)
Yb2 Pd 5_555 2.9860(7)
Yb2 Pd 6_555 2.9860(5)
Yb2 Al1 1_554 3.5188(14)
Yb2 Al1 . 3.5188(14)
Yb2 Al1 2_554 3.5188(14)
Yb2 Al1 2_555 3.5188(14)
Yb2 Al1 3_554 3.5188(10)
Yb2 Al1 3_555 3.5188(10)
Yb2 Al1 4_554 3.5188(14)
Yb2 Al1 4_555 3.5188(14)
Yb2 Al1 5_554 3.5188(14)
Yb2 Al1 5_555 3.5188(14)
Yb2 Al1 6_554 3.5188(10)
Yb2 Al1 6_555 3.5188(10)
Pd Pd 5_555 2.9860(7)
Pd Pd 6_555 2.9860(7)
Pd Al1 2_554 2.5859(3)
Pd Al1 2_555 2.5859(3)
Pd Al1 6_554 2.5859(12)
Pd Al1 6_555 2.5859(12)
Pd Al2 2_555 2.5394(4)
Pd Al2 3_665 2.5394(5)
Al1 Al1 4_655 3.630(2)
Al1 Al1 5_555 2.8251(13)
Al1 Al1 6_555 2.825(2)
Al1 Al2 . 2.7740(11)
Al1 Al2 1_556 2.7740(11)
